data_7116903
loop_
_publ_author_name
'Blake R. Reed'
'Sebastian A. Stoian'
'Richard L. Lord'
'Stanislav Groysman'

_publ_section_title
;
 The aldimine effect in bis(imino)pyridine complexes: non-planar nickel(I)
 complexes of a bis(aldimino)pyridine ligand
;
_journal_name_full Chem.Commun.
_journal_page_first 6496
_journal_paper_doi 10.1039/C5cc00203F
_journal_volume 51
_journal_year 2015
_chemical_formula_sum 'C39 H47 Br N3 Ni O2'
_chemical_formula_weight 728.42
_chemical_name_systematic
; 
 ? 
;
_space_group_IT_number 2
_symmetry_cell_setting triclinic
_symmetry_space_group_name_Hall '-P 1'
_symmetry_space_group_name_H-M 'P -1'
_atom_sites_solution_hydrogens geom
_atom_sites_solution_primary direct
_atom_sites_solution_secondary difmap
_audit_creation_method SHELXL-97
_audit_update_record
;
2014-12-19 deposited with the CCDC.
2015-01-27 downloaded from the CCDC.
;
_cell_angle_alpha 86.987(3)
_cell_angle_beta 75.727(5)
_cell_angle_gamma 85.167(4)
_cell_formula_units_Z 2
_cell_length_a 9.8908(13)
_cell_length_b 12.3807(14)
_cell_length_c 15.5767(18)
_cell_measurement_temperature 100(2)
_cell_volume 1841.0(4)
_computing_structure_refinement 'SHELXL-97 (Sheldrick, 1997)'
_computing_structure_solution 'SHELXS-97 (Sheldrick, 1990)'
_diffrn_ambient_temperature 100(2)
_diffrn_measured_fraction_theta_full 0.961
_diffrn_measured_fraction_theta_max 0.961
_diffrn_radiation_monochromator graphite
_diffrn_radiation_source 'fine-focus sealed tube'
_diffrn_radiation_type MoK\a
_diffrn_radiation_wavelength 0.71073
_diffrn_reflns_av_R_equivalents 0.0422
_diffrn_reflns_av_sigmaI/netI 0.0368
_diffrn_reflns_limit_h_max 10
_diffrn_reflns_limit_h_min -10
_diffrn_reflns_limit_k_max 14
_diffrn_reflns_limit_k_min -14
_diffrn_reflns_limit_l_max 18
_diffrn_reflns_limit_l_min -18
_diffrn_reflns_number 25276
_diffrn_reflns_theta_full 24.50
_diffrn_reflns_theta_max 24.50
_diffrn_reflns_theta_min 1.65
_exptl_absorpt_coefficient_mu 1.648
_exptl_absorpt_correction_T_max 0.9221
_exptl_absorpt_correction_T_min 0.7340
_exptl_absorpt_correction_type empirical
_exptl_absorpt_process_details SADABS
_exptl_crystal_colour black
_exptl_crystal_density_diffrn 1.314
_exptl_crystal_density_method 'not measured'
_exptl_crystal_description plates
_exptl_crystal_F_000 762
_exptl_crystal_size_max 0.20
_exptl_crystal_size_mid 0.15
_exptl_crystal_size_min 0.05
_refine_diff_density_max 0.676
_refine_diff_density_min -0.555
_refine_diff_density_rms 0.077
_refine_ls_extinction_method none
_refine_ls_goodness_of_fit_ref 1.046
_refine_ls_hydrogen_treatment constr
_refine_ls_matrix_type full
_refine_ls_number_parameters 393
_refine_ls_number_reflns 5897
_refine_ls_number_restraints 0
_refine_ls_restrained_S_all 1.046
_refine_ls_R_factor_all 0.0491
_refine_ls_R_factor_gt 0.0388
_refine_ls_shift/su_max 0.001
_refine_ls_shift/su_mean 0.000
_refine_ls_structure_factor_coef Fsqd
_refine_ls_weighting_details 'calc w=1/[\s^2^(Fo^2^)+(0.0449P)^2^+3.5481P] where P=(Fo^2^+2Fc^2^)/3'
_refine_ls_weighting_scheme calc
_refine_ls_wR_factor_gt 0.0983
_refine_ls_wR_factor_ref 0.1019
_reflns_number_gt 4854
_reflns_number_total 5897
_reflns_threshold_expression >2sigma(I)
_cod_data_source_file c5cc00203f2.cif
_cod_data_source_block sg224_0m_new
_cod_original_sg_symbol_H-M P-1
_cod_database_code 7116903

loop_
_symmetry_equiv_pos_as_xyz
'x, y, z'
'-x, -y, -z'

loop_
_atom_site_label
_atom_site_type_symbol
_atom_site_fract_x
_atom_site_fract_y
_atom_site_fract_z
_atom_site_U_iso_or_equiv
_atom_site_adp_type
_atom_site_occupancy
_atom_site_symmetry_multiplicity
_atom_site_calc_flag
_atom_site_refinement_flags
_atom_site_disorder_assembly
_atom_site_disorder_group
Br1 Br 1.07720(4) 0.87505(3) 0.74596(2) 0.02770(13) Uani 1 1 d . . .
Ni1 Ni 0.86844(4) 0.82027(3) 0.72857(2) 0.01049(12) Uani 1 1 d . . .
N2 N 0.9332(3) 0.7356(2) 0.61961(17) 0.0117(6) Uani 1 1 d . . .
C1 C 0.6977(3) 0.7697(3) 0.6202(2) 0.0128(7) Uani 1 1 d . . .
C5 C 0.5784(3) 0.8492(2) 0.7553(2) 0.0117(7) Uani 1 1 d . . .
N1 N 0.7007(3) 0.8196(2) 0.69570(16) 0.0112(6) Uani 1 1 d . . .
C4 C 0.4508(3) 0.8386(3) 0.7363(2) 0.0156(7) Uani 1 1 d . . .
H4 H 0.3662 0.8617 0.7770 0.019 Uiso 1 1 calc R . .
C3 C 0.4478(4) 0.7937(3) 0.6566(2) 0.0185(8) Uani 1 1 d . . .
H3 H 0.3611 0.7872 0.6421 0.022 Uiso 1 1 calc R . .
C2 C 0.5734(4) 0.7582(3) 0.5981(2) 0.0176(8) Uani 1 1 d . . .
H2 H 0.5729 0.7266 0.5439 0.021 Uiso 1 1 calc R . .
C28 C 0.7517(3) 1.0189(3) 0.9373(2) 0.0145(7) Uani 1 1 d . . .
C27 C 0.7823(4) 1.0495(3) 1.0146(2) 0.0173(8) Uani 1 1 d . . .
H27 H 0.7683 1.1238 1.0295 0.021 Uiso 1 1 calc R . .
C26 C 0.8323(4) 0.9751(3) 1.0702(2) 0.0201(8) Uani 1 1 d . . .
H26 H 0.8501 0.9978 1.1234 0.024 Uiso 1 1 calc R . .
C25 C 0.8568(4) 0.8672(3) 1.0484(2) 0.0180(8) Uani 1 1 d . . .
H25 H 0.8930 0.8167 1.0866 0.022 Uiso 1 1 calc R . .
C21 C 0.8294(3) 0.8312(3) 0.9718(2) 0.0144(7) Uani 1 1 d . . .
C22 C 0.8625(4) 0.7122(3) 0.9490(2) 0.0193(8) Uani 1 1 d . . .
H22 H 0.8501 0.7041 0.8879 0.023 Uiso 1 1 calc R . .
C23 C 1.0137(5) 0.6737(3) 0.9491(3) 0.0369(10) Uani 1 1 d . . .
H23A H 1.0776 0.7208 0.9090 0.055 Uiso 1 1 calc R . .
H23B H 1.0333 0.5990 0.9291 0.055 Uiso 1 1 calc R . .
H23C H 1.0269 0.6765 1.0092 0.055 Uiso 1 1 calc R . .
C24 C 0.7609(5) 0.6409(3) 1.0126(3) 0.0383(11) Uani 1 1 d . . .
H24A H 0.7690 0.6490 1.0734 0.058 Uiso 1 1 calc R . .
H24B H 0.7836 0.5649 0.9965 0.058 Uiso 1 1 calc R . .
H24C H 0.6650 0.6630 1.0088 0.058 Uiso 1 1 calc R . .
C29 C 0.7092(4) 1.1064(3) 0.8747(2) 0.0170(8) Uani 1 1 d . . .
H29 H 0.6964 1.0700 0.8217 0.020 Uiso 1 1 calc R . .
C31 C 0.5698(4) 1.1685(3) 0.9177(2) 0.0247(8) Uani 1 1 d . . .
H31A H 0.4965 1.1176 0.9356 0.037 Uiso 1 1 calc R . .
H31B H 0.5446 1.2227 0.8750 0.037 Uiso 1 1 calc R . .
H31C H 0.5796 1.2049 0.9700 0.037 Uiso 1 1 calc R . .
C30 C 0.8249(4) 1.1842(3) 0.8427(2) 0.0252(9) Uani 1 1 d . . .
H30A H 0.8396 1.2209 0.8936 0.038 Uiso 1 1 calc R . .
H30B H 0.7974 1.2383 0.8007 0.038 Uiso 1 1 calc R . .
H30C H 0.9118 1.1434 0.8134 0.038 Uiso 1 1 calc R . .
C7 C 0.8371(3) 0.7295(2) 0.5763(2) 0.0123(7) Uani 1 1 d . . .
H7 H 0.8579 0.7002 0.5190 0.015 Uiso 1 1 calc R . .
C13 C 1.1644(3) 0.7535(3) 0.5167(2) 0.0136(7) Uani 1 1 d . . .
C12 C 1.2967(4) 0.7048(3) 0.4799(2) 0.0189(8) Uani 1 1 d . . .
H12 H 1.3606 0.7438 0.4360 0.023 Uiso 1 1 calc R . .
C11 C 1.3373(4) 0.6015(3) 0.5056(2) 0.0221(8) Uani 1 1 d . . .
H11 H 1.4275 0.5697 0.4785 0.027 Uiso 1 1 calc R . .
C10 C 1.2476(4) 0.5438(3) 0.5706(2) 0.0197(8) Uani 1 1 d . . .
H10 H 1.2776 0.4731 0.5886 0.024 Uiso 1 1 calc R . .
C9 C 1.1133(4) 0.5882(3) 0.6101(2) 0.0154(7) Uani 1 1 d . . .
C8 C 1.0730(3) 0.6918(3) 0.5802(2) 0.0120(7) Uani 1 1 d . . .
C17 C 1.0124(4) 0.5249(3) 0.6808(2) 0.0207(8) Uani 1 1 d . . .
H17 H 0.9337 0.5772 0.7096 0.025 Uiso 1 1 calc R . .
C19 C 1.0797(5) 0.4752(4) 0.7528(3) 0.0434(12) Uani 1 1 d . . .
H19A H 1.0098 0.4386 0.7982 0.065 Uiso 1 1 calc R . .
H19B H 1.1162 0.5324 0.7800 0.065 Uiso 1 1 calc R . .
H19C H 1.1566 0.4224 0.7268 0.065 Uiso 1 1 calc R . .
C18 C 0.9505(5) 0.4390(4) 0.6397(3) 0.0445(12) Uani 1 1 d . . .
H18A H 0.9112 0.4722 0.5918 0.067 Uiso 1 1 calc R . .
H18B H 0.8765 0.4065 0.6849 0.067 Uiso 1 1 calc R . .
H18C H 1.0238 0.3827 0.6157 0.067 Uiso 1 1 calc R . .
C14 C 1.1224(4) 0.8674(3) 0.4867(2) 0.0163(7) Uani 1 1 d . . .
H14 H 1.0302 0.8914 0.5266 0.020 Uiso 1 1 calc R . .
C16 C 1.1041(4) 0.8690(3) 0.3922(2) 0.0254(9) Uani 1 1 d . . .
H16A H 1.1937 0.8469 0.3516 0.038 Uiso 1 1 calc R . .
H16B H 1.0726 0.9425 0.3754 0.038 Uiso 1 1 calc R . .
H16C H 1.0344 0.8187 0.3889 0.038 Uiso 1 1 calc R . .
C15 C 1.2287(4) 0.9480(3) 0.4938(2) 0.0223(8) Uani 1 1 d . . .
H15A H 1.2393 0.9464 0.5548 0.033 Uiso 1 1 calc R . .
H15B H 1.1954 1.0213 0.4777 0.033 Uiso 1 1 calc R . .
H15C H 1.3192 0.9278 0.4535 0.033 Uiso 1 1 calc R . .
C37 C 0.4358(4) 0.1276(3) 0.7259(3) 0.0274(9) Uiso 1 1 d . . .
H37A H 0.4005 0.0990 0.7873 0.033 Uiso 1 1 calc R . .
H37B H 0.5364 0.1044 0.7054 0.033 Uiso 1 1 calc R . .
C34 C 0.3525(4) 0.0891(3) 0.6640(3) 0.0325(10) Uiso 1 1 d . . .
H34A H 0.4156 0.0601 0.6091 0.039 Uiso 1 1 calc R . .
H34B H 0.2905 0.0324 0.6935 0.039 Uiso 1 1 calc R . .
O1 O 0.3555(3) 0.2761(2) 0.64577(18) 0.0343(7) Uiso 1 1 d . . .
N3 N 0.7360(3) 0.8694(2) 0.84145(16) 0.0112(6) Uani 1 1 d . . .
C6 C 0.6077(3) 0.8850(2) 0.8352(2) 0.0123(7) Uani 1 1 d . . .
H6 H 0.5366 0.9182 0.8808 0.015 Uiso 1 1 calc R . .
C20 C 0.7720(3) 0.9077(3) 0.9183(2) 0.0126(7) Uani 1 1 d . . .
C32 C 0.4118(4) 0.2502(3) 0.7208(3) 0.0312(9) Uiso 1 1 d . . .
H32A H 0.3454 0.2766 0.7754 0.037 Uiso 1 1 calc R . .
H32B H 0.5010 0.2844 0.7138 0.037 Uiso 1 1 calc R . .
C35 C 0.2696(5) 0.1892(3) 0.6443(3) 0.0352(10) Uiso 1 1 d . . .
H35A H 0.2493 0.1860 0.5854 0.042 Uiso 1 1 calc R . .
H35B H 0.1801 0.1986 0.6897 0.042 Uiso 1 1 calc R . .
C41 C 0.5143(14) 0.5141(9) 0.7423(7) 0.083(3) Uiso 0.70 1 d P A 1
O2 O 0.6055(6) 0.4379(5) 0.7823(4) 0.0723(16) Uiso 0.70 1 d P A 1
C39 C 0.6277(9) 0.4880(7) 0.8574(6) 0.063(2) Uiso 0.70 1 d P A 1
C40 C 0.4138(9) 0.5627(8) 0.8202(7) 0.055(3) Uiso 0.70 1 d P A 1
C38 C 0.5127(10) 0.5720(7) 0.8919(5) 0.060(2) Uiso 0.70 1 d P A 1
C83 C 0.6440(18) 0.5537(14) 0.8334(11) 0.048(4) Uiso 0.30 1 d P B 2
C80 C 0.4295(19) 0.5378(14) 0.7906(13) 0.035(4) Uiso 0.30 1 d P B 2
C84 C 0.583(2) 0.5194(16) 0.7541(13) 0.055(5) Uiso 0.30 1 d P B 2
O10 O 0.4113(15) 0.6032(11) 0.8785(10) 0.071(4) Uiso 0.30 1 d P B 2
C82 C 0.5375(16) 0.6317(13) 0.8890(9) 0.036(3) Uiso 0.30 1 d P B 2

loop_
_atom_site_aniso_label
_atom_site_aniso_U_11
_atom_site_aniso_U_22
_atom_site_aniso_U_33
_atom_site_aniso_U_23
_atom_site_aniso_U_13
_atom_site_aniso_U_12
Br1 0.0139(2) 0.0474(3) 0.0230(2) -0.01641(17) -0.00253(15) -0.00582(16)
Ni1 0.0083(2) 0.0142(2) 0.0094(2) -0.00388(16) -0.00253(16) -0.00008(16)
N2 0.0128(15) 0.0090(13) 0.0126(14) -0.0012(10) -0.0017(11) 0.0006(11)
C1 0.0130(19) 0.0151(17) 0.0108(16) -0.0008(13) -0.0034(13) -0.0021(13)
C5 0.0117(18) 0.0091(16) 0.0135(16) 0.0000(13) -0.0018(13) 0.0003(13)
N1 0.0101(15) 0.0132(14) 0.0110(13) -0.0018(11) -0.0044(11) 0.0008(11)
C4 0.0105(19) 0.0193(18) 0.0166(17) -0.0027(14) -0.0026(14) 0.0008(14)
C3 0.0103(19) 0.026(2) 0.0211(18) -0.0027(15) -0.0078(14) -0.0006(14)
C2 0.019(2) 0.0211(19) 0.0147(17) -0.0049(14) -0.0062(14) -0.0010(15)
C28 0.0090(18) 0.0211(18) 0.0125(16) -0.0033(14) -0.0001(13) -0.0011(14)
C27 0.0158(19) 0.0202(18) 0.0149(17) -0.0077(14) 0.0001(14) -0.0022(14)
C26 0.017(2) 0.033(2) 0.0113(17) -0.0062(15) -0.0045(14) -0.0028(16)
C25 0.0152(19) 0.025(2) 0.0139(17) -0.0015(14) -0.0048(14) 0.0013(15)
C21 0.0075(18) 0.0200(18) 0.0141(17) -0.0008(14) -0.0004(13) 0.0010(13)
C22 0.024(2) 0.0192(19) 0.0163(18) -0.0018(14) -0.0081(15) 0.0031(15)
C23 0.038(3) 0.029(2) 0.045(3) -0.0091(19) -0.015(2) 0.0121(19)
C24 0.050(3) 0.023(2) 0.037(2) -0.0044(18) 0.001(2) -0.0064(19)
C29 0.020(2) 0.0176(18) 0.0136(17) -0.0040(14) -0.0036(14) -0.0023(14)
C31 0.026(2) 0.025(2) 0.0219(19) -0.0024(15) -0.0063(16) 0.0065(16)
C30 0.031(2) 0.025(2) 0.0211(19) 0.0024(15) -0.0079(16) -0.0094(17)
C7 0.0135(19) 0.0130(17) 0.0109(16) -0.0030(13) -0.0034(14) -0.0013(13)
C13 0.0126(18) 0.0179(18) 0.0120(16) -0.0052(13) -0.0057(13) 0.0007(14)
C12 0.0137(19) 0.025(2) 0.0171(18) -0.0018(15) -0.0021(14) -0.0015(15)
C11 0.0110(19) 0.028(2) 0.026(2) -0.0074(16) -0.0041(15) 0.0094(15)
C10 0.021(2) 0.0170(18) 0.0210(19) -0.0042(14) -0.0073(15) 0.0077(15)
C9 0.017(2) 0.0160(17) 0.0150(17) -0.0047(13) -0.0071(14) 0.0021(14)
C8 0.0111(18) 0.0157(17) 0.0100(16) -0.0053(13) -0.0034(13) 0.0007(13)
C17 0.025(2) 0.0148(18) 0.0188(18) -0.0007(14) -0.0011(15) 0.0027(15)
C19 0.048(3) 0.050(3) 0.026(2) 0.013(2) -0.004(2) 0.004(2)
C18 0.061(3) 0.042(3) 0.030(2) 0.000(2) -0.002(2) -0.031(2)
C14 0.0141(19) 0.0175(18) 0.0161(17) -0.0004(14) -0.0022(14) 0.0012(14)
C16 0.031(2) 0.023(2) 0.024(2) 0.0021(15) -0.0108(17) -0.0012(16)
C15 0.022(2) 0.0211(19) 0.0239(19) -0.0004(15) -0.0055(16) -0.0054(15)
N3 0.0115(16) 0.0114(14) 0.0112(13) -0.0009(11) -0.0035(11) -0.0011(11)
C6 0.0111(19) 0.0116(16) 0.0125(16) -0.0003(13) 0.0000(13) 0.0008(13)
C20 0.0073(17) 0.0212(18) 0.0084(16) -0.0047(13) 0.0004(13) -0.0001(13)

loop_
_atom_type_symbol
_atom_type_description
_atom_type_scat_dispersion_real
_atom_type_scat_dispersion_imag
_atom_type_scat_source
C C 0.0033 0.0016 'International Tables Vol C Tables 4.2.6.8 and 6.1.1.4'
Ni Ni 0.3393 1.1124 'International Tables Vol C Tables 4.2.6.8 and 6.1.1.4'
Br Br -0.2901 2.4595 'International Tables Vol C Tables 4.2.6.8 and 6.1.1.4'
N N 0.0061 0.0033 'International Tables Vol C Tables 4.2.6.8 and 6.1.1.4'
O O 0.0106 0.0060 'International Tables Vol C Tables 4.2.6.8 and 6.1.1.4'
H H 0.0000 0.0000 'International Tables Vol C Tables 4.2.6.8 and 6.1.1.4'

loop_
_geom_angle_atom_site_label_1
_geom_angle_atom_site_label_2
_geom_angle_atom_site_label_3
_geom_angle
_geom_angle_site_symmetry_1
_geom_angle_site_symmetry_3
N1 Ni1 N2 80.54(11) . .
N1 Ni1 N3 80.52(11) . .
N2 Ni1 N3 156.29(11) . .
N1 Ni1 Br1 161.44(8) . .
N2 Ni1 Br1 101.22(8) . .
N3 Ni1 Br1 101.28(8) . .
C7 N2 C8 118.3(3) . .
C7 N2 Ni1 113.5(2) . .
C8 N2 Ni1 127.9(2) . .
N1 C1 C2 121.3(3) . .
N1 C1 C7 109.5(3) . .
C2 C1 C7 129.1(3) . .
N1 C5 C4 120.7(3) . .
N1 C5 C6 109.9(3) . .
C4 C5 C6 129.3(3) . .
C1 N1 C5 119.9(3) . .
C1 N1 Ni1 119.5(2) . .
C5 N1 Ni1 119.3(2) . .
C5 C4 C3 119.3(3) . .
C5 C4 H4 120.4 . .
C3 C4 H4 120.4 . .
C4 C3 C2 119.6(3) . .
C4 C3 H3 120.2 . .
C2 C3 H3 120.2 . .
C1 C2 C3 119.0(3) . .
C1 C2 H2 120.5 . .
C3 C2 H2 120.5 . .
C27 C28 C20 117.4(3) . .
C27 C28 C29 119.0(3) . .
C20 C28 C29 123.5(3) . .
C26 C27 C28 121.7(3) . .
C26 C27 H27 119.2 . .
C28 C27 H27 119.2 . .
C27 C26 C25 119.9(3) . .
C27 C26 H26 120.0 . .
C25 C26 H26 120.0 . .
C26 C25 C21 121.3(3) . .
C26 C25 H25 119.3 . .
C21 C25 H25 119.3 . .
C25 C21 C20 117.7(3) . .
C25 C21 C22 119.5(3) . .
C20 C21 C22 122.8(3) . .
C21 C22 C24 110.9(3) . .
C21 C22 C23 112.0(3) . .
C24 C22 C23 110.2(3) . .
C21 C22 H22 107.9 . .
C24 C22 H22 107.9 . .
C23 C22 H22 107.9 . .
C22 C23 H23A 109.5 . .
C22 C23 H23B 109.5 . .
H23A C23 H23B 109.5 . .
C22 C23 H23C 109.5 . .
H23A C23 H23C 109.5 . .
H23B C23 H23C 109.5 . .
C22 C24 H24A 109.5 . .
C22 C24 H24B 109.5 . .
H24A C24 H24B 109.5 . .
C22 C24 H24C 109.5 . .
H24A C24 H24C 109.5 . .
H24B C24 H24C 109.5 . .
C28 C29 C30 110.5(3) . .
C28 C29 C31 111.8(3) . .
C30 C29 C31 110.8(3) . .
C28 C29 H29 107.9 . .
C30 C29 H29 107.9 . .
C31 C29 H29 107.9 . .
C29 C31 H31A 109.5 . .
C29 C31 H31B 109.5 . .
H31A C31 H31B 109.5 . .
C29 C31 H31C 109.5 . .
H31A C31 H31C 109.5 . .
H31B C31 H31C 109.5 . .
C29 C30 H30A 109.5 . .
C29 C30 H30B 109.5 . .
H30A C30 H30B 109.5 . .
C29 C30 H30C 109.5 . .
H30A C30 H30C 109.5 . .
H30B C30 H30C 109.5 . .
N2 C7 C1 116.2(3) . .
N2 C7 H7 121.9 . .
C1 C7 H7 121.9 . .
C12 C13 C8 117.0(3) . .
C12 C13 C14 120.4(3) . .
C8 C13 C14 122.6(3) . .
C11 C12 C13 121.6(3) . .
C11 C12 H12 119.2 . .
C13 C12 H12 119.2 . .
C12 C11 C10 120.5(3) . .
C12 C11 H11 119.8 . .
C10 C11 H11 119.8 . .
C11 C10 C9 120.7(3) . .
C11 C10 H10 119.6 . .
C9 C10 H10 119.6 . .
C10 C9 C8 117.6(3) . .
C10 C9 C17 121.3(3) . .
C8 C9 C17 121.1(3) . .
C9 C8 C13 122.6(3) . .
C9 C8 N2 117.1(3) . .
C13 C8 N2 120.3(3) . .
C18 C17 C19 110.8(3) . .
C18 C17 C9 110.9(3) . .
C19 C17 C9 112.5(3) . .
C18 C17 H17 107.5 . .
C19 C17 H17 107.5 . .
C9 C17 H17 107.5 . .
C17 C19 H19A 109.5 . .
C17 C19 H19B 109.5 . .
H19A C19 H19B 109.5 . .
C17 C19 H19C 109.5 . .
H19A C19 H19C 109.5 . .
H19B C19 H19C 109.5 . .
C17 C18 H18A 109.5 . .
C17 C18 H18B 109.5 . .
H18A C18 H18B 109.5 . .
C17 C18 H18C 109.5 . .
H18A C18 H18C 109.5 . .
H18B C18 H18C 109.5 . .
C13 C14 C16 111.0(3) . .
C13 C14 C15 111.6(3) . .
C16 C14 C15 110.2(3) . .
C13 C14 H14 107.9 . .
C16 C14 H14 107.9 . .
C15 C14 H14 107.9 . .
C14 C16 H16A 109.5 . .
C14 C16 H16B 109.5 . .
H16A C16 H16B 109.5 . .
C14 C16 H16C 109.5 . .
H16A C16 H16C 109.5 . .
H16B C16 H16C 109.5 . .
C14 C15 H15A 109.5 . .
C14 C15 H15B 109.5 . .
H15A C15 H15B 109.5 . .
C14 C15 H15C 109.5 . .
H15A C15 H15C 109.5 . .
H15B C15 H15C 109.5 . .
C32 C37 C34 103.6(3) . .
C32 C37 H37A 111.0 . .
C34 C37 H37A 111.0 . .
C32 C37 H37B 111.0 . .
C34 C37 H37B 111.0 . .
H37A C37 H37B 109.0 . .
C35 C34 C37 103.5(3) . .
C35 C34 H34A 111.1 . .
C37 C34 H34A 111.1 . .
C35 C34 H34B 111.1 . .
C37 C34 H34B 111.1 . .
H34A C34 H34B 109.0 . .
C32 O1 C35 104.1(3) . .
C6 N3 C20 118.6(3) . .
C6 N3 Ni1 113.1(2) . .
C20 N3 Ni1 127.0(2) . .
N3 C6 C5 116.4(3) . .
N3 C6 H6 121.8 . .
C5 C6 H6 121.8 . .
C21 C20 C28 121.8(3) . .
C21 C20 N3 117.9(3) . .
C28 C20 N3 120.4(3) . .
O1 C32 C37 106.7(3) . .
O1 C32 H32A 110.4 . .
C37 C32 H32A 110.4 . .
O1 C32 H32B 110.4 . .
C37 C32 H32B 110.4 . .
H32A C32 H32B 108.6 . .
O1 C35 C34 105.2(3) . .
O1 C35 H35A 110.7 . .
C34 C35 H35A 110.7 . .
O1 C35 H35B 110.7 . .
C34 C35 H35B 110.7 . .
H35A C35 H35B 108.8 . .
O2 C41 C40 103.5(8) . .
C39 O2 C41 107.4(7) . .
O2 C39 C38 111.1(7) . .
C41 C40 C38 102.9(8) . .
C39 C38 C40 100.1(7) . .
C82 C83 C84 108.1(14) . .
C84 C80 O10 105.5(14) . .
C80 C84 C83 102.5(15) . .
C82 O10 C80 111.8(12) . .
O10 C82 C83 104.4(14) . .

loop_
_geom_bond_atom_site_label_1
_geom_bond_atom_site_label_2
_geom_bond_distance
_geom_bond_site_symmetry_2
Br1 Ni1 2.3081(6) .
Ni1 N1 1.854(3) .
Ni1 N2 1.982(2) .
Ni1 N3 2.005(3) .
N2 C7 1.303(4) .
N2 C8 1.440(4) .
C1 N1 1.364(4) .
C1 C2 1.376(5) .
C1 C7 1.440(4) .
C5 N1 1.366(4) .
C5 C4 1.384(5) .
C5 C6 1.445(4) .
C4 C3 1.395(5) .
C4 H4 0.9500 .
C3 C2 1.399(5) .
C3 H3 0.9500 .
C2 H2 0.9500 .
C28 C27 1.391(5) .
C28 C20 1.411(5) .
C28 C29 1.522(5) .
C27 C26 1.376(5) .
C27 H27 0.9500 .
C26 C25 1.381(5) .
C26 H26 0.9500 .
C25 C21 1.390(5) .
C25 H25 0.9500 .
C21 C20 1.404(5) .
C21 C22 1.523(5) .
C22 C24 1.529(5) .
C22 C23 1.531(5) .
C22 H22 1.0000 .
C23 H23A 0.9800 .
C23 H23B 0.9800 .
C23 H23C 0.9800 .
C24 H24A 0.9800 .
C24 H24B 0.9800 .
C24 H24C 0.9800 .
C29 C30 1.530(5) .
C29 C31 1.537(5) .
C29 H29 1.0000 .
C31 H31A 0.9800 .
C31 H31B 0.9800 .
C31 H31C 0.9800 .
C30 H30A 0.9800 .
C30 H30B 0.9800 .
C30 H30C 0.9800 .
C7 H7 0.9500 .
C13 C12 1.392(5) .
C13 C8 1.406(5) .
C13 C14 1.519(5) .
C12 C11 1.377(5) .
C12 H12 0.9500 .
C11 C10 1.381(5) .
C11 H11 0.9500 .
C10 C9 1.399(5) .
C10 H10 0.9500 .
C9 C8 1.401(5) .
C9 C17 1.524(5) .
C17 C18 1.514(5) .
C17 C19 1.519(5) .
C17 H17 1.0000 .
C19 H19A 0.9800 .
C19 H19B 0.9800 .
C19 H19C 0.9800 .
C18 H18A 0.9800 .
C18 H18B 0.9800 .
C18 H18C 0.9800 .
C14 C16 1.525(5) .
C14 C15 1.536(5) .
C14 H14 1.0000 .
C16 H16A 0.9800 .
C16 H16B 0.9800 .
C16 H16C 0.9800 .
C15 H15A 0.9800 .
C15 H15B 0.9800 .
C15 H15C 0.9800 .
C37 C32 1.518(5) .
C37 C34 1.531(5) .
C37 H37A 0.9900 .
C37 H37B 0.9900 .
C34 C35 1.488(6) .
C34 H34A 0.9900 .
C34 H34B 0.9900 .
O1 C32 1.424(5) .
O1 C35 1.430(5) .
N3 C6 1.294(4) .
N3 C20 1.443(4) .
C6 H6 0.9500 .
C32 H32A 0.9900 .
C32 H32B 0.9900 .
C35 H35A 0.9900 .
C35 H35B 0.9900 .
C41 O2 1.471(13) .
C41 C40 1.484(14) .
O2 C39 1.424(10) .
C39 C38 1.490(12) .
C40 C38 1.670(13) .
C83 C82 1.50(2) .
C83 C84 1.59(3) .
C80 C84 1.48(3) .
C80 O10 1.59(2) .
O10 C82 1.37(2) .

loop_
_geom_torsion_atom_site_label_1
_geom_torsion_atom_site_label_2
_geom_torsion_atom_site_label_3
_geom_torsion_atom_site_label_4
_geom_torsion
_geom_torsion_site_symmetry_1
_geom_torsion_site_symmetry_2
_geom_torsion_site_symmetry_3
_geom_torsion_site_symmetry_4
N1 Ni1 N2 C7 5.7(2) . . . .
N3 Ni1 N2 C7 43.1(4) . . . .
Br1 Ni1 N2 C7 -155.5(2) . . . .
N1 Ni1 N2 C8 178.8(3) . . . .
N3 Ni1 N2 C8 -143.8(3) . . . .
Br1 Ni1 N2 C8 17.6(3) . . . .
C2 C1 N1 C5 6.6(5) . . . .
C7 C1 N1 C5 -169.9(3) . . . .
C2 C1 N1 Ni1 173.6(2) . . . .
C7 C1 N1 Ni1 -2.9(3) . . . .
C4 C5 N1 C1 -6.2(4) . . . .
C6 C5 N1 C1 171.4(3) . . . .
C4 C5 N1 Ni1 -173.1(2) . . . .
C6 C5 N1 Ni1 4.4(3) . . . .
N2 Ni1 N1 C1 -1.2(2) . . . .
N3 Ni1 N1 C1 -166.9(2) . . . .
Br1 Ni1 N1 C1 95.9(3) . . . .
N2 Ni1 N1 C5 165.8(2) . . . .
N3 Ni1 N1 C5 0.1(2) . . . .
Br1 Ni1 N1 C5 -97.1(3) . . . .
N1 C5 C4 C3 2.2(5) . . . .
C6 C5 C4 C3 -174.7(3) . . . .
C5 C4 C3 C2 1.2(5) . . . .
N1 C1 C2 C3 -3.2(5) . . . .
C7 C1 C2 C3 172.6(3) . . . .
C4 C3 C2 C1 -0.8(5) . . . .
C20 C28 C27 C26 0.9(5) . . . .
C29 C28 C27 C26 -174.6(3) . . . .
C28 C27 C26 C25 1.7(5) . . . .
C27 C26 C25 C21 -1.2(5) . . . .
C26 C25 C21 C20 -1.9(5) . . . .
C26 C25 C21 C22 178.0(3) . . . .
C25 C21 C22 C24 70.8(4) . . . .
C20 C21 C22 C24 -109.4(4) . . . .
C25 C21 C22 C23 -52.8(4) . . . .
C20 C21 C22 C23 127.1(4) . . . .
C27 C28 C29 C30 59.3(4) . . . .
C20 C28 C29 C30 -115.9(3) . . . .
C27 C28 C29 C31 -64.6(4) . . . .
C20 C28 C29 C31 120.2(3) . . . .
C8 N2 C7 C1 177.1(3) . . . .
Ni1 N2 C7 C1 -9.0(4) . . . .
N1 C1 C7 N2 7.8(4) . . . .
C2 C1 C7 N2 -168.3(3) . . . .
C8 C13 C12 C11 -1.1(5) . . . .
C14 C13 C12 C11 -179.7(3) . . . .
C13 C12 C11 C10 -1.3(5) . . . .
C12 C11 C10 C9 1.3(5) . . . .
C11 C10 C9 C8 1.1(5) . . . .
C11 C10 C9 C17 179.1(3) . . . .
C10 C9 C8 C13 -3.6(5) . . . .
C17 C9 C8 C13 178.4(3) . . . .
C10 C9 C8 N2 178.4(3) . . . .
C17 C9 C8 N2 0.4(4) . . . .
C12 C13 C8 C9 3.6(5) . . . .
C14 C13 C8 C9 -177.8(3) . . . .
C12 C13 C8 N2 -178.4(3) . . . .
C14 C13 C8 N2 0.1(5) . . . .
C7 N2 C8 C9 -99.4(3) . . . .
Ni1 N2 C8 C9 87.8(3) . . . .
C7 N2 C8 C13 82.6(4) . . . .
Ni1 N2 C8 C13 -90.3(3) . . . .
C10 C9 C17 C18 -76.2(4) . . . .
C8 C9 C17 C18 101.8(4) . . . .
C10 C9 C17 C19 48.5(4) . . . .
C8 C9 C17 C19 -133.5(3) . . . .
C12 C13 C14 C16 69.9(4) . . . .
C8 C13 C14 C16 -108.7(4) . . . .
C12 C13 C14 C15 -53.5(4) . . . .
C8 C13 C14 C15 127.9(3) . . . .
C32 C37 C34 C35 -10.4(4) . . . .
N1 Ni1 N3 C6 -5.3(2) . . . .
N2 Ni1 N3 C6 -42.7(4) . . . .
Br1 Ni1 N3 C6 155.9(2) . . . .
N1 Ni1 N3 C20 -172.3(3) . . . .
N2 Ni1 N3 C20 150.3(3) . . . .
Br1 Ni1 N3 C20 -11.1(3) . . . .
C20 N3 C6 C5 177.5(3) . . . .
Ni1 N3 C6 C5 9.2(3) . . . .
N1 C5 C6 N3 -9.0(4) . . . .
C4 C5 C6 N3 168.3(3) . . . .
C25 C21 C20 C28 4.6(5) . . . .
C22 C21 C20 C28 -175.3(3) . . . .
C25 C21 C20 N3 -176.5(3) . . . .
C22 C21 C20 N3 3.6(5) . . . .
C27 C28 C20 C21 -4.1(5) . . . .
C29 C28 C20 C21 171.2(3) . . . .
C27 C28 C20 N3 177.0(3) . . . .
C29 C28 C20 N3 -7.7(5) . . . .
C6 N3 C20 C21 121.0(3) . . . .
Ni1 N3 C20 C21 -72.5(4) . . . .
C6 N3 C20 C28 -60.0(4) . . . .
Ni1 N3 C20 C28 106.4(3) . . . .
C35 O1 C32 C37 35.3(4) . . . .
C34 C37 C32 O1 -14.7(4) . . . .
C32 O1 C35 C34 -42.5(4) . . . .
C37 C34 C35 O1 32.2(4) . . . .
C40 C41 O2 C39 -38.5(10) . . . .
C41 O2 C39 C38 23.6(10) . . . .
O2 C41 C40 C38 36.4(9) . . . .
O2 C39 C38 C40 -0.2(9) . . . .
C41 C40 C38 C39 -22.5(9) . . . .
O10 C80 C84 C83 11.3(16) . . . .
C82 C83 C84 C80 -24.6(18) . . . .
C84 C80 O10 C82 6.1(17) . . . .
C80 O10 C82 C83 -21.4(17) . . . .
C84 C83 C82 O10 28.7(18) . . . .
